data_7114504
loop_
_publ_author_name
'Mamiya, Jun-ichi'
'Kanie, Kiyoshi'
'Hiyama, Tamejiro'
'Ikeda, Tomiki'
'Kato, Takashi'

_publ_section_title
;
 A rodlike organogelator: fibrous aggregation of azobenzene derivatives
 with a syn-chiral carbonate moietyElectronic supplementary information
 (ESI) available: synthetic scheme for (R,R)-2; FT-IR and SAXS
 measurements of (R,R)-(+)-1. See
 http://www.rsc.org/suppdata/cc/b2/b205072b/
;
_journal_issue 17
_journal_name_full 'Chemical Communications'
_journal_page_first 1870
_journal_paper_doi 10.1039/b205072b
_journal_year 2002
_chemical_compound_source 'Local laboratory'
_chemical_formula_moiety 'C23 H28 N2 O4 '
_chemical_formula_sum 'C23 H28 N2 O4'
_chemical_formula_weight 396.487
_chemical_name_systematic
;
?
;
_space_group_IT_number 19
_symmetry_cell_setting orthorhombic
_symmetry_space_group_name_Hall 'P 2ac 2ab'
_symmetry_space_group_name_H-M 'P 21 21 21'
_atom_sites_solution_hydrogens mixed
_atom_sites_solution_primary direct
_atom_sites_solution_secondary difmap
_cell_angle_alpha 90.00
_cell_angle_beta 90.00
_cell_angle_gamma 90.00
_cell_formula_units_Z 4
_cell_length_a 5.8530(2)
_cell_length_b 9.3810(5)
_cell_length_c 40.728(3)
_cell_measurement_temperature 298
_cell_volume 2236.3(2)
_computing_cell_refinement 'HKL Scalepack'
_computing_data_collection 'DIP Image plate'
_computing_data_reduction 'maXus (Mackay et al., 1999)'
_computing_molecular_graphics 'Ortep (Johnson, 1976)'
_computing_publication_material 'maXus(Mackay et al., 1999)'
_computing_structure_refinement 'maXus(Mackay et al., 1999)'
_computing_structure_solution 'SIR92 (Altomare et al., 1994)'
_diffrn_measurement_device 'DIP Image plate'
_diffrn_measurement_method IP
_diffrn_radiation_source 'fine-focus sealed tube'
_diffrn_radiation_type ' MoK\a'
_diffrn_radiation_wavelength_id all
_diffrn_reflns_limit_h_max 6
_diffrn_reflns_limit_h_min 0
_diffrn_reflns_limit_k_max 11
_diffrn_reflns_limit_k_min 0
_diffrn_reflns_limit_l_max 50
_diffrn_reflns_limit_l_min 0
_diffrn_reflns_number 2073
_diffrn_reflns_theta_full 26.33
_diffrn_reflns_theta_max 26.33
_diffrn_reflns_theta_min 1.50
_exptl_absorpt_coefficient_mu 0.08
_exptl_absorpt_correction_type none
_exptl_crystal_colour Orange
_exptl_crystal_density_diffrn 1.178
_exptl_crystal_density_method 'not measured'
_exptl_crystal_description Needle
_exptl_crystal_F_000 848
_refine_diff_density_max 0.19
_refine_diff_density_min -0.25
_refine_diff_density_rms 0.06
_refine_ls_abs_structure_details
;
;
_refine_ls_extinction_method none
_refine_ls_goodness_of_fit_all 0.902
_refine_ls_goodness_of_fit_ref 0.949
_refine_ls_hydrogen_treatment refxyz
_refine_ls_matrix_type full
_refine_ls_number_constraints 28
_refine_ls_number_parameters 259
_refine_ls_number_reflns 1843
_refine_ls_number_restraints 0
_refine_ls_R_factor_all 0.095
_refine_ls_shift/su_max 0.175
_refine_ls_shift/su_mean 0.032
_refine_ls_structure_factor_coef F^2^
_refine_ls_weighting_details ' w = exp (  0.10 sin(\q)/\l^2^ )/ s^2^(Fo^2^) + 0.01000 * Fo^2^'
_refine_ls_weighting_scheme sigma
_refine_ls_wR_factor_all 0.126
_refine_ls_wR_factor_ref 0.126
_reflns_d_resolution_high 0.63
_reflns_d_resolution_low 2.14
_reflns_limit_h_max 6
_reflns_limit_h_min 0
_reflns_limit_k_max 11
_reflns_limit_k_min 0
_reflns_limit_l_max 50
_reflns_limit_l_min 0
_reflns_number_total 2050
_cod_data_source_file b205072b.txt
_cod_data_source_block compound
_cod_depositor_comments
;
The following automatic conversions were performed:

'_symmetry_cell_setting' value 'Orthorhombic' changed to
'orthorhombic' according to
/usr/data/users/saulius/automatic-downloads/retrospective/RSC/lib/dictionaries/cif_core.dic
dictionary named 'cif_core.dic' version 2.4.2 from 2011-04-26.

Automatic conversion script
Id: cif_fix_values 2281 2013-09-26 08:29:07Z andrius 

The following automatic conversions were performed:

'_atom_sites_solution_hydrogens' value 'geom, diff' was changed to
'mixed'.

Automatic conversion script
Id: cif_fix_values 6452 2018-10-05 10:23:21Z andrius 
;
_cod_original_formula_sum 'C23 H28 N2 O4 '
_cod_database_code 7114504

loop_
_symmetry_equiv_pos_as_xyz
+X,+Y,+Z
'-X+ 1/2,-Y,+Z+ 1/2'
'+X+ 1/2,-Y+ 1/2,-Z'
'-X,+Y+ 1/2,-Z+ 1/2'

loop_
_atom_site_label
_atom_site_fract_x
_atom_site_fract_y
_atom_site_fract_z
_atom_site_U_iso_or_equiv
_atom_site_occupancy
_atom_site_adp_type
O1 0.2093(5) 0.1848(4) 0.77850(8) 0.086(2) 1.00 Uij
O2 0.1984(5) 0.1996(4) 0.72255(9) 0.097(3) 1.00 Uij
N3 0.7729(7) -0.2020(6) 0.90612(10) 0.096(3) 1.00 Uij
O4 -0.0800(5) 0.2777(4) 0.75251(9) 0.114(3) 1.00 Uij
N5 0.5758(7) -0.2010(5) 0.89401(10) 0.088(3) 1.00 Uij
C6 0.4448(7) 0.1296(5) 0.77805(12) 0.070(3) 1.00 Uij
C7 0.3090(7) -0.0424(6) 0.82201(12) 0.074(3) 1.00 Uij
C8 0.4247(8) 0.1301(5) 0.71761(13) 0.078(3) 1.00 Uij
C9 0.4750(6) 0.0416(5) 0.74727(12) 0.071(3) 1.00 Uij
O10 0.8996(8) -0.5620(5) 1.01284(11) 0.140(4) 1.00 Uij
C11 0.3464(7) -0.1203(6) 0.85007(12) 0.079(3) 1.00 Uij
C12 0.5532(8) -0.1110(6) 0.86580(12) 0.075(3) 1.00 Uij
C13 0.1034(8) 0.2228(6) 0.75069(17) 0.088(4) 1.00 Uij
C14 0.7228(7) -0.0209(6) 0.85393(13) 0.085(3) 1.00 Uij
C15 0.7979(9) -0.2947(7) 0.93397(13) 0.088(4) 1.00 Uij
C16 0.6833(8) 0.0575(6) 0.82581(13) 0.084(3) 1.00 Uij
C17 0.4747(7) 0.0478(6) 0.80936(11) 0.068(3) 1.00 Uij
C18 0.6348(10) -0.3927(8) 0.94388(14) 0.106(4) 1.00 Uij
C19 0.6338(11) -0.0061(7) 0.67422(13) 0.107(4) 1.00 Uij
C20 0.8806(12) -0.4678(8) 0.98727(15) 0.107(5) 1.00 Uij
C21 0.4052(10) 0.0499(6) 0.68606(13) 0.096(4) 1.00 Uij
C22 0.9996(9) -0.2849(8) 0.95120(15) 0.112(4) 1.00 Uij
C23 0.6741(10) -0.4799(9) 0.97036(15) 0.120(5) 1.00 Uij
C24 1.0404(11) -0.3705(9) 0.97807(16) 0.116(5) 1.00 Uij
C25 0.6125(14) -0.0801(8) 0.64112(15) 0.135(6) 1.00 Uij
C26 0.8276(16) -0.1364(10) 0.62754(17) 0.166(7) 1.00 Uij
C27 1.1012(15) -0.5677(10) 1.03049(18) 0.178(7) 1.00 Uij
C30 0.800(2) -0.2170(13) 0.59453(19) 0.219(10) 1.00 Uij
C31 0.982(2) -0.2698(13) 0.5777(2) 0.288(14) 1.00 Uij
H9A 0.629114 0.005867 0.748341 0.075376 1.00 Uiso
H9B 0.412396 -0.061457 0.749306 0.075376 1.00 Uiso
H8 0.539342 0.232215 0.718698 0.083557 1.00 Uiso
H6 0.565833 0.231203 0.777356 0.076278 1.00 Uiso
H27A 1.090310 -0.637578 1.047629 0.183510 1.00 Uiso
H27B 1.128554 -0.475553 1.039972 0.183510 1.00 Uiso
H27C 1.224922 -0.591890 1.016060 0.183510 1.00 Uiso
H21A 0.308902 -0.031310 0.689864 0.101273 1.00 Uiso
H21B 0.336146 0.110462 0.669865 0.101273 1.00 Uiso
H19A 0.728494 0.076729 0.671647 0.113827 1.00 Uiso
H19B 0.698165 -0.067244 0.690698 0.113827 1.00 Uiso
H25A 0.516460 -0.161775 0.644411 0.137450 1.00 Uiso
H25B 0.542888 -0.017432 0.625389 0.137450 1.00 Uiso
H26A 0.918221 -0.053984 0.622435 0.162572 1.00 Uiso
H26B 0.902557 -0.191324 0.644249 0.162572 1.00 Uiso
H11 0.218469 -0.197742 0.857009 0.084257 1.00 Uiso
H16 0.804549 0.129265 0.817248 0.090357 1.00 Uiso
H7 0.164662 -0.051798 0.811038 0.079768 1.00 Uiso
H14 0.864707 -0.014971 0.865678 0.090038 1.00 Uiso
H18 0.494147 -0.399042 0.931845 0.111066 1.00 Uiso
H23 0.557634 -0.544807 0.977570 0.124794 1.00 Uiso
H24 1.179056 -0.362790 0.990537 0.120345 1.00 Uiso
H22 1.111168 -0.217057 0.943842 0.117472 1.00 Uiso
H30A 0.716151 -0.300960 0.597539 0.224238 1.00 Uiso
H30B 0.719829 -0.156855 0.578055 0.224238 1.00 Uiso
H31A 0.930835 -0.314681 0.557837 0.379484 1.00 Uiso
H31B 1.062325 -0.334311 0.591065 0.379484 1.00 Uiso
H31C 1.080838 -0.190159 0.571775 0.379484 1.00 Uiso

loop_
_atom_site_aniso_label
_atom_site_aniso_U_11
_atom_site_aniso_U_22
_atom_site_aniso_U_33
_atom_site_aniso_U_12
_atom_site_aniso_U_13
_atom_site_aniso_U_23
O1 0.0733(18) 0.080(3) 0.104(2) 0.0260(19) -.0035(18) 0.001(2)
O2 0.094(2) 0.096(4) 0.102(3) 0.028(2) -.004(2) 0.018(2)
N3 0.091(3) 0.110(4) 0.087(3) 0.004(3) -.001(2) -.002(3)
O4 0.076(2) 0.109(4) 0.158(3) 0.023(2) 0.002(2) 0.022(3)
N5 0.080(2) 0.108(4) 0.076(3) 0.006(2) -.005(2) -.007(3)
C6 0.057(2) 0.056(4) 0.098(4) 0.007(2) -.001(2) -.009(3)
C7 0.064(3) 0.072(4) 0.086(3) -.006(3) -.004(2) -.001(3)
C8 0.086(3) 0.058(4) 0.090(4) 0.005(3) 0.002(3) 0.005(3)
C9 0.075(2) 0.048(4) 0.089(3) 0.007(2) -.002(2) 0.004(3)
O10 0.144(4) 0.168(5) 0.108(3) -.007(3) -.025(3) 0.040(3)
C11 0.072(3) 0.076(4) 0.087(3) -.002(3) -.004(2) 0.000(3)
C12 0.082(3) 0.072(4) 0.069(3) 0.004(3) -.003(2) -.007(3)
C13 0.072(3) 0.067(4) 0.126(5) 0.000(3) -.004(4) 0.007(4)
C14 0.071(3) 0.092(5) 0.091(3) -.003(3) -.009(3) 0.000(3)
C15 0.097(4) 0.089(5) 0.077(4) 0.010(4) 0.005(3) 0.005(3)
C16 0.075(3) 0.077(5) 0.102(4) -.004(3) -.003(3) 0.006(3)
C17 0.062(3) 0.064(4) 0.077(3) 0.006(2) -.005(2) -.007(3)
C18 0.113(4) 0.116(6) 0.090(4) -.005(4) -.005(3) 0.006(4)
C19 0.151(5) 0.084(5) 0.086(4) 0.003(4) 0.013(4) 0.014(3)
C20 0.125(5) 0.113(7) 0.084(4) 0.010(5) -.003(4) 0.008(4)
C21 0.116(4) 0.090(5) 0.084(4) 0.006(4) -.004(3) 0.012(3)
C22 0.102(4) 0.128(7) 0.106(4) -.009(4) -.015(3) 0.029(4)
C23 0.110(4) 0.152(7) 0.099(4) -.014(4) -.005(3) 0.016(5)
C24 0.115(5) 0.132(7) 0.101(5) -.008(4) -.030(4) 0.018(4)
C25 0.194(7) 0.124(7) 0.088(4) 0.029(6) 0.005(5) 0.005(4)
C26 0.222(8) 0.168(8) 0.109(6) 0.028(7) 0.038(6) -.006(6)
C27 0.202(8) 0.195(10) 0.138(6) -.040(7) -.054(6) 0.054(6)
C30 0.314(13) 0.224(11) 0.120(7) 0.055(10) 0.044(7) -.039(7)
C31 0.351(17) 0.277(16) 0.236(12) 0.078(14) 0.101(11) -.028(11)

loop_
_atom_type_symbol
_atom_type_description
_atom_type_scat_dispersion_real
_atom_type_scat_dispersion_imag
_atom_type_scat_source
'C ' 'C ' 0.0033 0.0016 'Waasmaier & Kirfel, 1995'
'H ' 'H ' 0.0000 0.0000 'Waasmaier & Kirfel, 1995'
'N ' 'N ' 0.0061 0.0033 'Waasmaier & Kirfel, 1995'
'O ' 'O ' 0.0106 0.0060 'Waasmaier & Kirfel, 1995'

loop_
_diffrn_radiation_wavelength
0.71073

loop_
_geom_angle_atom_site_label_1
_geom_angle_atom_site_label_2
_geom_angle_atom_site_label_3
_geom_angle
C6 O1 C13 121.1(10)
C8 O2 C13 125.2(10)
N5 N3 C15 114.1(12)
N3 N5 C12 113.9(11)
O1 C6 C9 108.2(9)
O1 C6 C17 106.2(9)
C9 C6 C17 114.4(11)
C11 C7 C17 121.5(10)
O2 C8 C9 108.0(10)
O2 C8 C21 105.6(10)
C9 C8 C21 115.5(12)
C6 C9 C8 110.1(11)
C20 O10 C27 119.3(15)
C7 C11 C12 119.7(12)
N5 C12 C11 114.7(12)
N5 C12 C14 124.8(10)
C11 C12 C14 120.4(13)
O1 C13 O2 120.4(11)
O1 C13 O4 119.(2)
O2 C13 O4 121.0(15)
C12 C14 C16 119.5(10)
N3 C15 C18 124.2(12)
N3 C15 C22 116.7(14)
C18 C15 C22 119.1(14)
C14 C16 C17 120.7(12)
C6 C17 C7 123.2(10)
C6 C17 C16 118.5(11)
C7 C17 C16 118.3(11)
C15 C18 C23 120.6(14)
O10 C20 C23 113.(2)
O10 C20 C24 126.(2)
C23 C20 C24 121.(2)
C8 C21 C19 112.4(12)
C15 C22 C24 121.(2)
C18 C23 C20 119.(2)
C20 C24 C22 119.4(14)
O1 C6 H6 106.0(10)
C9 C6 H6 110.4(10)
C17 C6 H6 111.2(10)
C11 C7 H7 118.6(12)
C17 C7 H7 119.9(12)
O2 C8 H8 98.4(10)
C9 C8 H8 108.1(10)
C21 C8 H8 119.3(11)
C6 C9 H9A 105.2(10)
C6 C9 H9B 113.7(11)
C8 C9 H9A 114.5(11)
C8 C9 H9B 120.8(11)
H9A C9 H9B 90.2(10)
C7 C11 H11 117.7(11)
C12 C11 H11 122.1(13)
C12 C14 H14 118.6(14)
C16 C14 H14 121.9(14)
C14 C16 H16 120.6(12)
C17 C16 H16 118.6(13)
C15 C18 H18 119.(2)
C23 C18 H18 121.(2)
C21 C19 H19A 105.3(15)
C21 C19 H19B 109.3(13)
H19A C19 H19B 109.5(15)
C8 C21 H21A 107.8(12)
C8 C21 H21B 109.0(14)
C19 C21 H21A 107.2(14)
C19 C21 H21B 111.0(13)
H21A C21 H21B 109.5(14)
C15 C22 H22 118.(2)
C24 C22 H22 121.(2)
C18 C23 H23 120.(2)
C20 C23 H23 121.(2)
C20 C24 H24 119.(2)
C22 C24 H24 122.(2)
C26 C25 H25A 105.(2)
C26 C25 H25B 109.(2)
H25A C25 H25B 109.(2)
C25 C26 H26A 105.(2)
C25 C26 H26B 108.(2)
H26A C26 H26B 109.(2)
O10 C27 H27A 110.(2)
O10 C27 H27B 108.(2)
O10 C27 H27C 110.(2)
H27A C27 H27B 109.(2)
H27A C27 H27C 109.(2)
H27B C27 H27C 109.(2)
C31 C30 H30A 100.(2)
C31 C30 H30B 104.(2)
H30A C30 H30B 109.(3)
C30 C31 H31A 109.9(12)
C30 C31 H31B 109.6(11)
C30 C31 H31C 108.2(13)
H31A C31 H31B 111.1710
H31A C31 H31C 108.2059
H31B C31 H31C 109.7639

loop_
_geom_bond_atom_site_label_1
_geom_bond_atom_site_label_2
_geom_bond_distance
O1 C6 1.473(12)
O1 C13 1.339(15)
O2 C8 1.490(13)
O2 C13 1.29(2)
N3 N5 1.255(12)
N3 C15 1.44(2)
O4 C13 1.193(13)
N5 C12 1.43(2)
C6 C9 1.51(2)
C6 C17 1.50(2)
C7 C11 1.37(2)
C7 C17 1.386(15)
C8 C9 1.49(2)
C8 C21 1.49(2)
O10 C20 1.37(2)
O10 C27 1.38(2)
C11 C12 1.372(14)
C12 C14 1.39(2)
C14 C16 1.38(2)
C15 C18 1.39(2)
C15 C22 1.38(2)
C16 C17 1.396(15)
C18 C23 1.37(2)
C19 C21 1.52(2)
C20 C23 1.40(2)
C20 C24 1.36(2)
C22 C24 1.38(2)
C25 C26 1.47(2)
C30 C31 1.36(3)
C6 H6 1.188(13)
C7 H7 0.960(11)
C8 H8 1.171(13)
C9 H9A 0.963(10)
C9 H9B 1.037(13)
C11 H11 1.081(13)
C14 H14 0.960(11)
C16 H16 1.038(13)
C18 H18 0.960(14)
C19 H19A 0.96(2)
C19 H19B 0.960(15)
C21 H21A 0.96(2)
C21 H21B 0.960(13)
C22 H22 0.96(2)
C23 H23 0.96(2)
C24 H24 0.960(14)
C25 H25A 0.96(2)
C25 H25B 0.96(2)
C26 H26A 0.96(2)
C26 H26B 0.96(2)
C27 H27A 0.96(2)
C27 H27B 0.96(2)
C27 H27C 0.96(2)
C30 H30A 0.93(3)
C30 H30B 0.99(3)
C31 H31A 0.9595
C31 H31B 0.9407
C31 H31C 0.9757

loop_
_geom_contact_atom_site_label_1
_geom_contact_atom_site_label_2
_geom_contact_distance
_geom_contact_site_symmetry_1
_geom_contact_site_symmetry_2
O1 H19B 2.698(9) 1_555 4_656
O1 H16 2.894(8) 1_555 1_455
N3 H27B 2.883(11) 1_555 3_447
O4 H9B 2.463(9) 1_555 4_556
O4 H8 2.653(9) 1_555 1_455
O4 H6 2.347(9) 1_555 1_455
C7 H8 2.829(12) 1_555 4_646
O10 H31A 2.905(12) 1_555 2_645
C11 H19A 3.009(14) 1_555 4_646
C15 H27B 2.92(2) 1_555 3_447
C23 H31C 2.98(2) 1_555 4_746
C31 H27A 2.9200 1_555 2_744
H9A H6 3.0060 1_555 4_646
H9B H8 2.3504 1_555 4_646
H9B H6 2.2313 1_555 4_646
H8 H7 2.9281 1_555 4_656
H6 H21A 2.6988 1_555 4_656
H6 H19B 2.7668 1_555 4_656
H27A H30A 2.7716 1_555 2_645
H27A H30B 2.9240 1_555 2_645
H27A H31A 2.8686 1_555 2_745
H27A H31B 2.7079 1_555 2_745
H27A H31C 2.6988 1_555 2_745
H27C H23 2.5386 1_555 1_655
H27C H31A 2.7790 1_555 2_745
H19A H11 2.4361 1_555 4_656
H25B H18 2.5912 1_555 4_656
H26B H16 2.8689 1_555 4_746
H11 H14 2.7114 1_555 1_455
H16 H7 2.7188 1_555 1_655
H7 H14 2.8555 1_555 1_455
H14 H31B 2.4816 1_555 4_756
H18 H24 3.0382 1_555 1_455
H18 H22 2.8597 1_555 1_455
H18 H30B 2.7533 1_555 4_646
H23 H24 2.8468 1_555 1_455
H23 H30B 2.9791 1_555 4_646
O1 H19B 2.698(9) 1_555 4_656
O1 H16 2.894(8) 1_555 1_455
N3 H27B 2.883(11) 1_555 3_447
O4 H9B 2.463(9) 1_555 4_556
O4 H8 2.653(9) 1_555 1_455
O4 H6 2.347(9) 1_555 1_455
C7 H8 2.829(12) 1_555 4_646
O10 H31A 2.905(12) 1_555 2_645
C11 H19A 3.009(14) 1_555 4_646
C15 H27B 2.92(2) 1_555 3_447
C23 H31C 2.98(2) 1_555 4_746
C31 H27A 2.9200 1_555 2_744
H9A H6 3.0060 1_555 4_646
H9B H8 2.3504 1_555 4_646
H9B H6 2.2313 1_555 4_646
H8 H7 2.9281 1_555 4_656
H6 H21A 2.6988 1_555 4_656
H6 H19B 2.7668 1_555 4_656
H27A H30A 2.7716 1_555 2_645
H27A H30B 2.9240 1_555 2_645
H27A H31A 2.8686 1_555 2_745
H27A H31B 2.7079 1_555 2_745
H27A H31C 2.6988 1_555 2_745
H27C H23 2.5386 1_555 1_655
H27C H31A 2.7790 1_555 2_745
H19A H11 2.4361 1_555 4_656
H25B H18 2.5912 1_555 4_656
H26B H16 2.8689 1_555 4_746
H11 H14 2.7114 1_555 1_455
H16 H7 2.7188 1_555 1_655
H7 H14 2.8555 1_555 1_455
H14 H31B 2.4816 1_555 4_756
H18 H24 3.0382 1_555 1_455
H18 H22 2.8597 1_555 1_455
H18 H30B 2.7533 1_555 4_646
H23 H24 2.8468 1_555 1_455
H23 H30B 2.9791 1_555 4_646

loop_
_geom_torsion_atom_site_label_1
_geom_torsion_atom_site_label_2
_geom_torsion_atom_site_label_3
_geom_torsion_atom_site_label_4
_geom_torsion
C6 O1 C13 O2 6.3(4)
C6 O1 C13 O4 -174.0(7)
C13 O1 C6 C9 -35.4(4)
C13 O1 C6 C17 -158.6(6)
C8 O2 C13 O1 0.6(4)
C8 O2 C13 O4 -179.1(8)
C13 O2 C8 C9 22.9(5)
C13 O2 C8 C21 147.0(6)
C15 N3 N5 C12 -178.6(6)
N5 N3 C15 C18 10.2(5)
N5 N3 C15 C22 -170.8(7)
N3 N5 C12 C11 173.2(6)
N3 N5 C12 C14 -5.9(5)
C12 N5 N3 C15 -178.6(6)
O1 C6 C9 C8 57.7(4)
C9 C6 O1 C13 -35.4(4)
O1 C6 C17 C7 42.0(4)
C17 C6 O1 C13 -158.6(6)
O1 C6 C17 C16 -141.1(5)
C9 C6 C17 C7 -77.2(5)
C17 C6 C9 C8 175.8(5)
C9 C6 C17 C16 99.7(5)
C11 C7 C17 C6 177.2(7)
C17 C7 C11 C12 -1.1(5)
C11 C7 C17 C16 0.3(5)
O2 C8 C9 C6 -51.1(4)
C9 C8 O2 C13 22.9(5)
C21 C8 O2 C13 147.0(6)
O2 C8 C21 C19 169.8(6)
C21 C8 C9 C6 -169.0(6)
C9 C8 C21 C19 -70.9(5)
C8 C9 C6 O1 57.7(4)
C6 C9 C8 O2 -51.1(4)
C8 C9 C6 C17 175.8(5)
C6 C9 C8 C21 -169.0(6)
C27 O10 C20 C23 176.1(9)
C27 O10 C20 C24 -3.7(7)
C7 C11 C12 N5 -177.7(7)
C7 C11 C12 C14 1.5(5)
C12 C11 C7 C17 -1.1(5)
C11 C12 N5 N3 173.2(6)
N5 C12 C11 C7 -177.7(7)
C14 C12 N5 N3 -5.9(5)
N5 C12 C14 C16 177.9(8)
C14 C12 C11 C7 1.5(5)
C11 C12 C14 C16 -1.2(5)
O2 C13 O1 C6 6.3(4)
O1 C13 O2 C8 0.6(4)
O4 C13 O1 C6 -174.0(7)
O4 C13 O2 C8 -179.1(8)
C16 C14 C12 N5 177.9(8)
C16 C14 C12 C11 -1.2(5)
C12 C14 C16 C17 0.4(5)
C18 C15 N3 N5 10.2(5)
N3 C15 C18 C23 178.5(9)
C22 C15 N3 N5 -170.8(7)
N3 C15 C22 C24 -179.3(9)
C22 C15 C18 C23 -0.5(6)
C18 C15 C22 C24 -0.3(6)
C14 C16 C17 C6 -177.0(7)
C14 C16 C17 C7 0.0(5)
C17 C16 C14 C12 0.4(5)
C7 C17 C6 O1 42.0(4)
C7 C17 C6 C9 -77.2(5)
C6 C17 C7 C11 177.2(7)
C16 C17 C6 O1 -141.1(5)
C16 C17 C6 C9 99.7(5)
C6 C17 C16 C14 -177.0(7)
C16 C17 C7 C11 0.3(5)
C7 C17 C16 C14 0.0(5)
C23 C18 C15 N3 178.5(9)
C15 C18 C23 C20 0.3(6)
C23 C18 C15 C22 -0.5(6)
O10 C20 C23 C18 -179.1(9)
C23 C20 O10 C27 176.1(9)
O10 C20 C24 C22 178.4(11)
C24 C20 O10 C27 -3.7(7)
C24 C20 C23 C18 0.7(7)
C23 C20 C24 C22 -1.5(6)
C19 C21 C8 O2 169.8(6)
C19 C21 C8 C9 -70.9(5)
C24 C22 C15 N3 -179.3(9)
C24 C22 C15 C18 -0.3(6)
C15 C22 C24 C20 1.3(6)
C18 C23 C20 O10 -179.1(9)
C20 C23 C18 C15 0.3(6)
C18 C23 C20 C24 0.7(7)
C22 C24 C20 O10 178.4(11)
C20 C24 C22 C15 1.3(6)
C22 C24 C20 C23 -1.5(6)
C13 O1 C6 H6 83.0(5)
C13 O2 C8 H8 -89.4(5)
O1 C6 C9 H9A -178.5(5)
O1 C6 C9 H9B -81.5(4)
H6 C6 O1 C13 83.0(5)
C17 C6 C9 H9A -60.4(4)
C17 C6 C9 H9B 36.6(4)
H6 C6 C9 C8 -57.9(4)
H6 C6 C9 H9A 65.9(4)
H6 C6 C9 H9B 162.9(6)
H6 C6 C17 C7 156.9(6)
H6 C6 C17 C16 -26.2(4)
C17 C7 C11 H11 -172.9(7)
H7 C7 C11 C12 178.6(7)
H7 C7 C11 H11 6.8(4)
H7 C7 C17 C6 -2.5(4)
H7 C7 C17 C16 -179.4(7)
O2 C8 C9 H9A -169.3(6)
O2 C8 C9 H9B 84.7(5)
O2 C8 C21 H21A -72.3(5)
O2 C8 C21 H21B 46.4(5)
H8 C8 O2 C13 -89.4(5)
C21 C8 C9 H9A 72.8(5)
C21 C8 C9 H9B -33.2(5)
C9 C8 C21 H21A 46.9(5)
C9 C8 C21 H21B 165.7(7)
H8 C8 C9 C6 54.5(4)
H8 C8 C9 H9A -63.8(5)
H8 C8 C9 H9B -169.8(6)
H8 C8 C21 C19 60.6(5)
H8 C8 C21 H21A 178.4(7)
H8 C8 C21 H21B -62.9(5)
C6 C9 C8 H8 54.5(4)
C8 C9 C6 H6 -57.9(4)
H9A C9 C6 O1 -178.5(5)
H9A C9 C6 C17 -60.4(4)
H9A C9 C6 H6 65.9(4)
H9B C9 C6 O1 -81.5(4)
H9B C9 C6 C17 36.6(4)
H9B C9 C6 H6 162.9(6)
H9A C9 C8 O2 -169.3(6)
H9A C9 C8 C21 72.8(5)
H9A C9 C8 H8 -63.8(5)
H9B C9 C8 O2 84.7(5)
H9B C9 C8 C21 -33.2(5)
H9B C9 C8 H8 -169.8(6)
C20 O10 C27 H27A 179.7(10)
C20 O10 C27 H27B 59.8(7)
C20 O10 C27 H27C -59.7(7)
C12 C11 C7 H7 178.6(7)
H11 C11 C7 C17 -172.9(7)
H11 C11 C7 H7 6.8(4)
H11 C11 C12 N5 -6.2(4)
H11 C11 C12 C14 173.0(8)
N5 C12 C11 H11 -6.2(4)
N5 C12 C14 H14 -2.2(5)
C14 C12 C11 H11 173.0(8)
C11 C12 C14 H14 178.7(8)
C12 C14 C16 H16 176.8(8)
H14 C14 C12 N5 -2.2(5)
H14 C14 C12 C11 178.7(8)
H14 C14 C16 C17 -179.5(8)
H14 C14 C16 H16 -3.1(5)
N3 C15 C18 H18 -1.2(5)
N3 C15 C22 H22 0.3(5)
C22 C15 C18 H18 179.8(9)
C18 C15 C22 H22 179.4(9)
C17 C16 C14 H14 -179.5(8)
H16 C16 C14 C12 176.8(8)
H16 C16 C14 H14 -3.1(5)
H16 C16 C17 C6 6.5(4)
H16 C16 C17 C7 -176.5(7)
C7 C17 C6 H6 156.9(6)
C6 C17 C7 H7 -2.5(4)
C16 C17 C6 H6 -26.2(4)
C6 C17 C16 H16 6.5(4)
C7 C17 C16 H16 -176.5(7)
C16 C17 C7 H7 -179.4(7)
C15 C18 C23 H23 177.5(10)
H18 C18 C15 N3 -1.2(5)
H18 C18 C15 C22 179.8(9)
H18 C18 C23 C20 180.0(10)
H18 C18 C23 H23 -2.8(6)
H19A C19 C21 C8 -59.1(5)
H19A C19 C21 H21A -177.3(7)
H19A C19 C21 H21B 63.2(6)
H19B C19 C21 C8 58.5(5)
H19B C19 C21 H21A -59.7(6)
H19B C19 C21 H21B -179.2(8)
O10 C20 C23 H23 3.7(6)
O10 C20 C24 H24 -1.8(6)
C24 C20 C23 H23 -176.5(11)
C23 C20 C24 H24 178.3(11)
C19 C21 C8 H8 60.6(5)
C8 C21 C19 H19A -59.1(5)
C8 C21 C19 H19B 58.5(5)
H21A C21 C8 O2 -72.3(5)
H21A C21 C8 C9 46.9(5)
H21A C21 C8 H8 178.4(7)
H21B C21 C8 O2 46.4(5)
H21B C21 C8 C9 165.7(7)
H21B C21 C8 H8 -62.9(5)
H21A C21 C19 H19A -177.3(7)
H21A C21 C19 H19B -59.7(6)
H21B C21 C19 H19A 63.2(6)
H21B C21 C19 H19B -179.2(8)
C15 C22 C24 H24 -178.5(11)
H22 C22 C15 N3 0.3(5)
H22 C22 C15 C18 179.4(9)
H22 C22 C24 C20 -178.4(11)
H22 C22 C24 H24 1.8(7)
C20 C23 C18 H18 180.0(10)
H23 C23 C18 C15 177.5(10)
H23 C23 C18 H18 -2.8(6)
H23 C23 C20 O10 3.7(6)
H23 C23 C20 C24 -176.5(11)
C20 C24 C22 H22 -178.4(11)
H24 C24 C20 O10 -1.8(6)
H24 C24 C20 C23 178.3(11)
H24 C24 C22 C15 -178.5(11)
H24 C24 C22 H22 1.8(7)
H25A C25 C26 H26A 175.0(9)
H25A C25 C26 H26B -67.8(8)
H25B C25 C26 H26A 57.4(8)
H25B C25 C26 H26B 174.5(10)
H26A C26 C25 H25A 175.0(9)
H26A C26 C25 H25B 57.4(8)
H26B C26 C25 H25A -67.8(8)
H26B C26 C25 H25B 174.5(10)
H27A C27 O10 C20 179.7(10)
H27B C27 O10 C20 59.8(7)
H27C C27 O10 C20 -59.7(7)
H30A C30 C31 H31A 58.9(11)
H30A C30 C31 H31B -63.6(12)
H30A C30 C31 H31C 176.8(14)
H30B C30 C31 H31A -53.3(11)
H30B C30 C31 H31B -175.8(14)
H30B C30 C31 H31C 64.6(11)
H31A C31 C30 H30A 58.9(11)
H31A C31 C30 H30B -53.3(11)
H31B C31 C30 H30A -63.6(12)
H31B C31 C30 H30B -175.8(14)
H31C C31 C30 H30A 176.8(14)
H31C C31 C30 H30B 64.6(11)
